data_4075982
loop_
_publ_author_name
'Shima, Takanori'
'Suzuki, Hiroharu'

_publ_section_title
;
 Heterobimetallic Polyhydride Complex, Cp*Ru(\m-H)4OsCp* (Cp* =
 \h5-C5Me5). Synthesis and Reaction with Ethylene
;
_journal_issue 16
_journal_name_full Organometallics
_journal_page_first 3939
_journal_paper_doi 10.1021/om0503996
_journal_volume 24
_journal_year 2005
_chemical_formula_sum 'C21 H36 Os Ru'
_chemical_formula_weight 579.77
_chemical_name_systematic
;
 ?
;
_space_group_IT_number 14
_symmetry_cell_setting monoclinic
_symmetry_space_group_name_Hall '-P 2yn'
_symmetry_space_group_name_H-M 'P 1 21/n 1'
_atom_sites_solution_hydrogens geom
_atom_sites_solution_primary direct
_atom_sites_solution_secondary difmap
_audit_creation_method SHELXL-97
_cell_angle_alpha 90.00
_cell_angle_beta 91.38(2)
_cell_angle_gamma 90.00
_cell_formula_units_Z 4
_cell_length_a 7.509(3)
_cell_length_b 15.702(4)
_cell_length_c 18.335(2)
_cell_measurement_reflns_used 25
_cell_measurement_temperature 223(2)
_cell_measurement_theta_max 18
_cell_measurement_theta_min 12
_cell_volume 2161.2(11)
_computing_cell_refinement 'Rigaku/AFC Diffractometer Control'
_computing_data_collection 'Rigaku/AFC Diffractometer Control'
_computing_data_reduction teXsan
_computing_molecular_graphics 'ORTEX (P.McArdle, 1995)'
_computing_publication_material 'SHELXL-97/2 (Sheldrick,1997)'
_computing_structure_refinement 'SHELXL-97 (Sheldrick, 1997)'
_computing_structure_solution 'DIRDIF 94 PATTY'
_diffrn_ambient_temperature 223(2)
_diffrn_measured_fraction_theta_full 0.997
_diffrn_measured_fraction_theta_max 0.997
_diffrn_measurement_device_type 'Rigaku AFC7R'
_diffrn_measurement_method \w-2\q
_diffrn_radiation_monochromator graphite
_diffrn_radiation_source 'Rigaku rotating anode'
_diffrn_radiation_type MoK\a
_diffrn_radiation_wavelength 0.71069
_diffrn_reflns_av_R_equivalents 0.0216
_diffrn_reflns_av_sigmaI/netI 0.0290
_diffrn_reflns_limit_h_max 9
_diffrn_reflns_limit_h_min 0
_diffrn_reflns_limit_k_max 20
_diffrn_reflns_limit_k_min 0
_diffrn_reflns_limit_l_max 23
_diffrn_reflns_limit_l_min -23
_diffrn_reflns_number 5324
_diffrn_reflns_theta_full 27.50
_diffrn_reflns_theta_max 27.50
_diffrn_reflns_theta_min 2.57
_diffrn_standards_decay_% 0.58
_diffrn_standards_interval_count 150
_diffrn_standards_number 3
_exptl_absorpt_coefficient_mu 6.571
_exptl_absorpt_correction_type 'psi scans(North,Phillips & Mathews,1968)'
_exptl_crystal_colour Red
_exptl_crystal_density_diffrn 1.782
_exptl_crystal_density_method 'not measured'
_exptl_crystal_description Block
_exptl_crystal_F_000 1128
_exptl_crystal_size_max 0.40
_exptl_crystal_size_mid 0.30
_exptl_crystal_size_min 0.20
_refine_diff_density_max 1.148
_refine_diff_density_min -0.776
_refine_diff_density_rms 0.117
_refine_ls_extinction_coef 0.00074(9)
_refine_ls_extinction_expression Fc^*^=kFc[1+0.001xFc^2^\l^3^/sin(2\q)]^-1/4^
_refine_ls_extinction_method SHELXL
_refine_ls_goodness_of_fit_ref 1.054
_refine_ls_hydrogen_treatment mixed
_refine_ls_matrix_type full
_refine_ls_number_parameters 245
_refine_ls_number_reflns 4954
_refine_ls_number_restraints 18
_refine_ls_restrained_S_all 1.052
_refine_ls_R_factor_all 0.0431
_refine_ls_R_factor_gt 0.0280
_refine_ls_shift/su_max 0.111
_refine_ls_shift/su_mean 0.005
_refine_ls_structure_factor_coef Fsqd
_refine_ls_weighting_details 'calc w=1/[\s^2^(Fo^2^)+(0.0367P)^2^+2.8683P] where P=(Fo^2^+2Fc^2^)/3'
_refine_ls_weighting_scheme calc
_refine_ls_wR_factor_gt 0.0731
_refine_ls_wR_factor_ref 0.0781
_reflns_number_gt 4029
_reflns_number_total 4954
_reflns_threshold_expression >2sigma(I)
_cod_data_source_file om0503996si20050519_022024.cif
_cod_data_source_block Ru-Os
_cod_depositor_comments
;
The following automatic conversions were performed:
'_atom_site_symetry_multiplicity' tag replaced with
'_atom_site_symmetry_multiplicity'.

Automatic conversion script
Id: cif_correct_tags 1440 2010-10-19 06:21:57Z saulius 

The following automatic conversions were performed:

'_symmetry_cell_setting' value 'Monoclinic' changed to 'monoclinic'
according to /home/saulius/struct/CIF-dictionaries/cif_core.dic
dictionary named 'cif_core.dic' version 2.4.1 from 2010-06-29.

Automatic conversion script
Id: cif_fix_values 1715 2011-07-08 13:25:40Z adriana 
;
_cod_original_sg_symbol_H-M P21/n
_cod_database_code 4075982

loop_
_symmetry_equiv_pos_as_xyz
'x, y, z'
'-x+1/2, y+1/2, -z+1/2'
'-x, -y, -z'
'x-1/2, -y-1/2, z-1/2'

loop_
_atom_site_label
_atom_site_type_symbol
_atom_site_fract_x
_atom_site_fract_y
_atom_site_fract_z
_atom_site_U_iso_or_equiv
_atom_site_adp_type
_atom_site_occupancy
_atom_site_symmetry_multiplicity
_atom_site_calc_flag
_atom_site_refinement_flags
_atom_site_disorder_assembly
_atom_site_disorder_group
Os1 Os 0.19913(3) 0.096003(14) 0.290872(12) 0.03525(9) Uani 0.565(2) 1 d PD A 1
Ru1 Ru 0.05729(3) 0.169114(16) 0.393405(13) 0.03594(10) Uani 0.565(2) 1 d PD A 1
C21 C -0.023(3) 0.4467(8) 0.4552(9) 0.119(7) Uani 0.565(2) 1 d P A 1
H21A H 0.0284 0.4991 0.4373 0.179 Uiso 0.565(2) 1 calc PR A 1
H21B H 0.0286 0.4335 0.5029 0.179 Uiso 0.565(2) 1 calc PR A 1
H21C H -0.1508 0.4535 0.4590 0.179 Uiso 0.565(2) 1 calc PR A 1
Ru1A Ru 0.19913(3) 0.096003(14) 0.290872(12) 0.03525(9) Uani 0.43 1 d P A 2
Os1A Os 0.05729(3) 0.169114(16) 0.393405(13) 0.03594(10) Uani 0.43 1 d P A 2
C21A C 0.011(3) -0.0002(15) 0.0686(12) 0.120(8) Uani 0.435(2) 1 d P A 2
H21D H -0.0999 0.0104 0.0416 0.180 Uiso 0.435(2) 1 calc PR A 2
H21E H 0.0461 -0.0590 0.0619 0.180 Uiso 0.435(2) 1 calc PR A 2
H21F H 0.1027 0.0373 0.0509 0.180 Uiso 0.435(2) 1 calc PR A 2
C1 C 0.4274(8) 0.0928(4) 0.2172(3) 0.0511(13) Uani 1 1 d . . .
C2 C 0.4158(8) 0.0127(4) 0.2554(3) 0.0551(14) Uani 1 1 d . A .
C3 C 0.2456(9) -0.0253(3) 0.2349(3) 0.0532(14) Uani 1 1 d . . .
C4 C 0.1608(7) 0.0320(4) 0.1860(3) 0.0478(12) Uani 1 1 d . A .
C5 C 0.2707(8) 0.1032(3) 0.1758(3) 0.0467(12) Uani 1 1 d . A .
C6 C 0.5864(10) 0.1528(5) 0.2167(4) 0.087(2) Uani 1 1 d . A .
H6A H 0.6622 0.1422 0.2593 0.130 Uiso 1 1 calc R . .
H6B H 0.5449 0.2113 0.2175 0.130 Uiso 1 1 calc R . .
H6C H 0.6536 0.1433 0.1729 0.130 Uiso 1 1 calc R . .
C7 C 0.5616(11) -0.0263(6) 0.3031(4) 0.103(3) Uani 1 1 d . . .
H7A H 0.5087 -0.0563 0.3434 0.155 Uiso 1 1 calc R A .
H7B H 0.6392 0.0183 0.3219 0.155 Uiso 1 1 calc R . .
H7C H 0.6302 -0.0659 0.2745 0.155 Uiso 1 1 calc R . .
C8 C 0.1866(13) -0.1102(4) 0.2586(4) 0.097(3) Uani 1 1 d . A .
H8A H 0.2323 -0.1214 0.3076 0.146 Uiso 1 1 calc R . .
H8B H 0.2312 -0.1531 0.2256 0.146 Uiso 1 1 calc R . .
H8C H 0.0575 -0.1122 0.2581 0.146 Uiso 1 1 calc R . .
C9 C -0.0153(9) 0.0160(5) 0.1455(4) 0.075(2) Uani 1 1 d . . .
H9A H -0.0748 -0.0331 0.1672 0.090 Uiso 1 1 calc R A 2
H9B H -0.0927 0.0657 0.1508 0.090 Uiso 1 1 calc R A 2
C10 C 0.2352(12) 0.1758(4) 0.1233(4) 0.078(2) Uani 1 1 d . . .
H10A H 0.1129 0.1948 0.1275 0.118 Uiso 1 1 calc R A .
H10B H 0.2544 0.1566 0.0738 0.118 Uiso 1 1 calc R . .
H10C H 0.3153 0.2226 0.1348 0.118 Uiso 1 1 calc R . .
C11 C -0.0158(9) 0.2914(3) 0.4387(3) 0.0547(14) Uani 1 1 d . . .
C12 C 0.1024(7) 0.2514(4) 0.4880(3) 0.0533(14) Uani 1 1 d . A .
C13 C 0.0175(8) 0.1737(3) 0.5118(3) 0.0517(13) Uani 1 1 d . . .
C14 C -0.1509(8) 0.1694(3) 0.4765(3) 0.0499(13) Uani 1 1 d . A .
C15 C -0.1718(7) 0.2423(3) 0.4307(3) 0.0503(13) Uani 1 1 d . A .
C16 C 0.0147(14) 0.3770(4) 0.4046(4) 0.094(3) Uani 1 1 d . A .
H16A H 0.1387 0.3810 0.3895 0.113 Uiso 1 1 calc R B 1
H16B H -0.0621 0.3828 0.3609 0.113 Uiso 1 1 calc R B 1
C17 C 0.2765(10) 0.2819(7) 0.5170(4) 0.108(3) Uani 1 1 d . . .
H17A H 0.3574 0.2340 0.5226 0.163 Uiso 1 1 calc R A .
H17B H 0.2605 0.3087 0.5641 0.163 Uiso 1 1 calc R . .
H17C H 0.3259 0.3228 0.4835 0.163 Uiso 1 1 calc R . .
C18 C 0.0903(12) 0.1124(5) 0.5673(4) 0.096(3) Uani 1 1 d . A .
H18A H 0.2175 0.1058 0.5611 0.145 Uiso 1 1 calc R . .
H18B H 0.0321 0.0576 0.5611 0.145 Uiso 1 1 calc R . .
H18C H 0.0686 0.1340 0.6159 0.145 Uiso 1 1 calc R . .
C19 C -0.2935(10) 0.1034(4) 0.4895(5) 0.087(3) Uani 1 1 d . . .
H19A H -0.3634 0.0949 0.4449 0.130 Uiso 1 1 calc R A .
H19B H -0.3706 0.1230 0.5277 0.130 Uiso 1 1 calc R . .
H19C H -0.2381 0.0501 0.5041 0.130 Uiso 1 1 calc R . .
C20 C -0.3345(10) 0.2664(6) 0.3864(4) 0.088(2) Uani 1 1 d . . .
H20A H -0.4060 0.2160 0.3768 0.132 Uiso 1 1 calc R A .
H20B H -0.2990 0.2913 0.3406 0.132 Uiso 1 1 calc R . .
H20C H -0.4038 0.3075 0.4133 0.132 Uiso 1 1 calc R . .
H1 H 0.012(6) 0.070(3) 0.334(2) 0.17(4) Uiso 1 1 d D . .
H2 H 0.232(6) 0.081(3) 0.381(2) 0.15(4) Uiso 1 1 d D . .
H3 H 0.046(6) 0.174(3) 0.288(2) 0.09(2) Uiso 1 1 d D . .
H4 H 0.266(6) 0.185(3) 0.336(2) 0.09(2) Uiso 1 1 d D . .

loop_
_atom_site_aniso_label
_atom_site_aniso_U_11
_atom_site_aniso_U_22
_atom_site_aniso_U_33
_atom_site_aniso_U_23
_atom_site_aniso_U_13
_atom_site_aniso_U_12
Os1 0.04042(14) 0.03504(14) 0.03072(13) -0.00525(8) 0.00983(9) 0.00229(9)
Ru1 0.04165(16) 0.03443(15) 0.03224(14) -0.00470(9) 0.01145(10) 0.00199(10)
C21 0.193(19) 0.043(7) 0.125(14) 0.003(8) 0.062(13) 0.000(9)
Ru1A 0.04042(14) 0.03504(14) 0.03072(13) -0.00525(8) 0.00983(9) 0.00229(9)
Os1A 0.04165(16) 0.03443(15) 0.03224(14) -0.00470(9) 0.01145(10) 0.00199(10)
C21A 0.113(17) 0.122(18) 0.124(18) -0.055(15) -0.023(14) -0.002(14)
C1 0.055(3) 0.058(3) 0.041(3) -0.012(2) 0.022(2) 0.004(2)
C2 0.059(3) 0.072(4) 0.035(2) -0.006(2) 0.004(2) 0.032(3)
C3 0.081(4) 0.035(2) 0.045(3) -0.006(2) 0.029(3) 0.003(3)
C4 0.053(3) 0.055(3) 0.036(2) -0.018(2) 0.003(2) 0.005(2)
C5 0.063(3) 0.050(3) 0.029(2) -0.003(2) 0.015(2) 0.009(2)
C6 0.069(4) 0.101(6) 0.092(5) -0.026(4) 0.032(4) -0.023(4)
C7 0.107(6) 0.138(8) 0.064(4) -0.012(5) -0.014(4) 0.081(6)
C8 0.172(9) 0.039(3) 0.084(5) -0.009(3) 0.063(5) -0.003(4)
C9 0.059(4) 0.094(5) 0.071(4) -0.033(4) -0.007(3) -0.001(3)
C10 0.115(6) 0.067(4) 0.055(4) 0.015(3) 0.024(4) 0.014(4)
C11 0.083(4) 0.033(2) 0.050(3) -0.008(2) 0.035(3) 0.002(3)
C12 0.050(3) 0.071(4) 0.039(3) -0.025(3) 0.018(2) -0.010(3)
C13 0.070(4) 0.053(3) 0.033(2) -0.003(2) 0.011(2) 0.016(3)
C14 0.061(3) 0.042(3) 0.047(3) -0.005(2) 0.029(2) -0.002(2)
C15 0.053(3) 0.051(3) 0.047(3) -0.006(2) 0.021(2) 0.014(2)
C16 0.171(8) 0.037(3) 0.077(5) 0.004(3) 0.060(5) 0.000(4)
C17 0.074(5) 0.180(10) 0.072(5) -0.066(6) 0.020(4) -0.033(6)
C18 0.136(7) 0.111(6) 0.043(3) 0.022(4) 0.026(4) 0.060(6)
C19 0.084(5) 0.067(4) 0.112(6) -0.017(4) 0.053(5) -0.029(4)
C20 0.072(4) 0.112(6) 0.080(5) -0.011(4) 0.003(4) 0.042(4)

loop_
_atom_type_symbol
_atom_type_description
_atom_type_scat_dispersion_real
_atom_type_scat_dispersion_imag
_atom_type_scat_source
C C 0.0033 0.0016 'International Tables Vol C Tables 4.2.6.8 and 6.1.1.4'
H H 0.0000 0.0000 'International Tables Vol C Tables 4.2.6.8 and 6.1.1.4'
Ru Ru -1.2594 0.8363 'International Tables Vol C Tables 4.2.6.8 and 6.1.1.4'
Os Os -1.2165 7.6030 'International Tables Vol C Tables 4.2.6.8 and 6.1.1.4'

loop_
_geom_angle_atom_site_label_1
_geom_angle_atom_site_label_2
_geom_angle_atom_site_label_3
_geom_angle
C4 Os1 C5 37.5(2)
C4 Os1 C3 37.6(2)
C5 Os1 C3 63.26(19)
C4 Os1 C2 63.1(2)
C5 Os1 C2 62.98(19)
C3 Os1 C2 38.6(2)
C4 Os1 C1 62.5(2)
C5 Os1 C1 36.9(2)
C3 Os1 C1 63.9(2)
C2 Os1 C1 38.2(2)
C4 Os1 Ru1 146.68(14)
C5 Os1 Ru1 146.06(13)
C3 Os1 Ru1 146.76(13)
C2 Os1 Ru1 147.02(13)
C1 Os1 Ru1 146.37(14)
C11 Ru1 C12 37.5(2)
C11 Ru1 C15 37.6(2)
C12 Ru1 C15 63.2(2)
C11 Ru1 C13 63.4(2)
C12 Ru1 C13 38.6(2)
C15 Ru1 C13 63.2(2)
C11 Ru1 C14 62.88(19)
C12 Ru1 C14 63.2(2)
C15 Ru1 C14 37.83(19)
C13 Ru1 C14 37.2(2)
C11 Ru1 Os1 145.30(14)
C12 Ru1 Os1 145.04(14)
C15 Ru1 Os1 146.97(15)
C13 Ru1 Os1 147.02(14)
C14 Ru1 Os1 148.48(14)
C5 C1 C2 107.9(5)
C5 C1 C6 125.2(6)
C2 C1 C6 126.8(6)
C5 C1 Os1 70.9(3)
C2 C1 Os1 70.5(3)
C6 C1 Os1 127.6(4)
C1 C2 C3 107.2(5)
C1 C2 C7 125.6(7)
C3 C2 C7 127.1(7)
C1 C2 Os1 71.2(3)
C3 C2 Os1 70.6(3)
C7 C2 Os1 126.8(4)
C4 C3 C2 106.5(5)
C4 C3 C8 129.0(7)
C2 C3 C8 124.4(7)
C4 C3 Os1 70.7(3)
C2 C3 Os1 70.8(3)
C8 C3 Os1 126.5(4)
C5 C4 C3 109.5(5)
C5 C4 C9 124.9(6)
C3 C4 C9 125.4(6)
C5 C4 Os1 71.6(3)
C3 C4 Os1 71.7(3)
C9 C4 Os1 126.9(4)
C1 C5 C4 108.9(5)
C1 C5 C10 124.7(6)
C4 C5 C10 126.1(6)
C1 C5 Os1 72.1(3)
C4 C5 Os1 70.9(3)
C10 C5 Os1 127.5(4)
C21A C9 C4 111.7(10)
C12 C11 C15 109.6(5)
C12 C11 C16 124.7(7)
C15 C11 C16 125.6(7)
C12 C11 Ru1 71.8(3)
C15 C11 Ru1 72.1(3)
C16 C11 Ru1 126.2(4)
C11 C12 C13 107.2(5)
C11 C12 C17 129.0(7)
C13 C12 C17 123.7(7)
C11 C12 Ru1 70.7(3)
C13 C12 Ru1 71.3(3)
C17 C12 Ru1 126.6(4)
C14 C13 C12 107.4(5)
C14 C13 C18 126.3(6)
C12 C13 C18 126.2(7)
C14 C13 Ru1 71.8(3)
C12 C13 Ru1 70.0(3)
C18 C13 Ru1 126.5(4)
C13 C14 C15 108.5(5)
C13 C14 C19 126.3(6)
C15 C14 C19 125.0(6)
C13 C14 Ru1 71.0(3)
C15 C14 Ru1 70.4(3)
C19 C14 Ru1 128.5(4)
C11 C15 C14 107.4(5)
C11 C15 C20 125.7(6)
C14 C15 C20 126.8(6)
C11 C15 Ru1 70.3(3)
C14 C15 Ru1 71.8(3)
C20 C15 Ru1 126.8(4)
C21 C16 C11 111.7(7)

loop_
_geom_bond_atom_site_label_1
_geom_bond_atom_site_label_2
_geom_bond_distance
Os1 C4 2.183(5)
Os1 C5 2.192(4)
Os1 C3 2.195(5)
Os1 C2 2.199(5)
Os1 C1 2.208(5)
Os1 Ru1 2.4663(5)
Ru1 C11 2.168(5)
Ru1 C12 2.182(5)
Ru1 C15 2.192(5)
Ru1 C13 2.200(5)
Ru1 C14 2.210(5)
C21 C16 1.467(15)
C21A C9 1.45(2)
C1 C5 1.394(8)
C1 C2 1.443(8)
C1 C6 1.522(8)
C2 C3 1.452(9)
C2 C7 1.514(8)
C3 C4 1.411(8)
C3 C8 1.474(8)
C4 C5 1.406(8)
C4 C9 1.522(8)
C5 C10 1.512(8)
C11 C12 1.400(9)
C11 C15 1.407(8)
C11 C16 1.502(8)
C12 C13 1.450(8)
C12 C17 1.479(9)
C13 C14 1.408(8)
C13 C18 1.495(8)
C14 C15 1.427(7)
C14 C19 1.513(8)
C15 C20 1.499(9)

loop_
_geom_torsion_atom_site_label_1
_geom_torsion_atom_site_label_2
_geom_torsion_atom_site_label_3
_geom_torsion_atom_site_label_4
_geom_torsion
C4 Os1 Ru1 C11 -95.3(4)
C5 Os1 Ru1 C11 -24.4(4)
C3 Os1 Ru1 C11 -167.3(4)
C2 Os1 Ru1 C11 118.3(5)
C1 Os1 Ru1 C11 45.1(4)
C4 Os1 Ru1 C12 -163.9(4)
C5 Os1 Ru1 C12 -93.0(4)
C3 Os1 Ru1 C12 124.1(4)
C2 Os1 Ru1 C12 49.7(4)
C1 Os1 Ru1 C12 -23.5(4)
C4 Os1 Ru1 C15 -24.6(4)
C5 Os1 Ru1 C15 46.3(4)
C3 Os1 Ru1 C15 -96.6(4)
C2 Os1 Ru1 C15 -171.0(4)
C1 Os1 Ru1 C15 115.8(4)
C4 Os1 Ru1 C13 123.5(4)
C5 Os1 Ru1 C13 -165.5(4)
C3 Os1 Ru1 C13 51.6(4)
C2 Os1 Ru1 C13 -22.9(5)
C1 Os1 Ru1 C13 -96.1(4)
C4 Os1 Ru1 C14 50.1(4)
C5 Os1 Ru1 C14 121.0(4)
C3 Os1 Ru1 C14 -21.9(4)
C2 Os1 Ru1 C14 -96.3(5)
C1 Os1 Ru1 C14 -169.5(4)
C4 Os1 C1 C5 37.2(3)
C3 Os1 C1 C5 79.5(3)
C2 Os1 C1 C5 117.8(5)
Ru1 Os1 C1 C5 -119.6(3)
C4 Os1 C1 C2 -80.6(4)
C5 Os1 C1 C2 -117.8(5)
C3 Os1 C1 C2 -38.3(3)
Ru1 Os1 C1 C2 122.6(3)
C4 Os1 C1 C6 157.4(7)
C5 Os1 C1 C6 120.2(7)
C3 Os1 C1 C6 -160.3(7)
C2 Os1 C1 C6 -122.0(8)
Ru1 Os1 C1 C6 0.6(8)
C5 C1 C2 C3 0.4(5)
C6 C1 C2 C3 -175.2(5)
Os1 C1 C2 C3 61.8(3)
C5 C1 C2 C7 176.2(5)
C6 C1 C2 C7 0.6(9)
Os1 C1 C2 C7 -122.4(5)
C5 C1 C2 Os1 -61.4(3)
C6 C1 C2 Os1 123.0(5)
C4 Os1 C2 C1 78.9(3)
C5 Os1 C2 C1 36.6(3)
C3 Os1 C2 C1 116.8(4)
Ru1 Os1 C2 C1 -121.0(3)
C4 Os1 C2 C3 -37.9(3)
C5 Os1 C2 C3 -80.2(3)
C1 Os1 C2 C3 -116.8(4)
Ru1 Os1 C2 C3 122.2(3)
C4 Os1 C2 C7 -160.2(8)
C5 Os1 C2 C7 157.5(8)
C3 Os1 C2 C7 -122.3(8)
C1 Os1 C2 C7 120.9(8)
Ru1 Os1 C2 C7 -0.2(9)
C1 C2 C3 C4 -0.1(5)
C7 C2 C3 C4 -175.8(5)
Os1 C2 C3 C4 62.1(3)
C1 C2 C3 C8 176.0(5)
C7 C2 C3 C8 0.3(8)
Os1 C2 C3 C8 -121.7(5)
C1 C2 C3 Os1 -62.2(3)
C7 C2 C3 Os1 122.0(6)
C5 Os1 C3 C4 -36.7(3)
C2 Os1 C3 C4 -116.1(4)
C1 Os1 C3 C4 -78.1(3)
Ru1 Os1 C3 C4 121.1(3)
C4 Os1 C3 C2 116.1(4)
C5 Os1 C3 C2 79.4(3)
C1 Os1 C3 C2 37.9(3)
Ru1 Os1 C3 C2 -122.8(3)
C4 Os1 C3 C8 -124.8(9)
C5 Os1 C3 C8 -161.5(8)
C2 Os1 C3 C8 119.1(8)
C1 Os1 C3 C8 157.1(8)
Ru1 Os1 C3 C8 -3.6(9)
C2 C3 C4 C5 -0.3(5)
C8 C3 C4 C5 -176.1(5)
Os1 C3 C4 C5 62.0(3)
C2 C3 C4 C9 175.0(5)
C8 C3 C4 C9 -0.9(9)
Os1 C3 C4 C9 -122.8(5)
C2 C3 C4 Os1 -62.2(3)
C8 C3 C4 Os1 121.9(6)
C3 Os1 C4 C5 -118.7(5)
C2 Os1 C4 C5 -79.8(4)
C1 Os1 C4 C5 -36.7(3)
Ru1 Os1 C4 C5 119.9(3)
C5 Os1 C4 C3 118.7(5)
C2 Os1 C4 C3 38.9(3)
C1 Os1 C4 C3 82.1(4)
Ru1 Os1 C4 C3 -121.4(3)
C5 Os1 C4 C9 -120.3(7)
C3 Os1 C4 C9 121.0(7)
C2 Os1 C4 C9 159.9(6)
C1 Os1 C4 C9 -157.0(6)
Ru1 Os1 C4 C9 -0.4(7)
C2 C1 C5 C4 -0.5(5)
C6 C1 C5 C4 175.2(5)
Os1 C1 C5 C4 -61.7(3)
C2 C1 C5 C10 -175.1(5)
C6 C1 C5 C10 0.6(8)
Os1 C1 C5 C10 123.7(5)
C2 C1 C5 Os1 61.2(3)
C6 C1 C5 Os1 -123.1(5)
C3 C4 C5 C1 0.5(5)
C9 C4 C5 C1 -174.8(5)
Os1 C4 C5 C1 62.5(3)
C3 C4 C5 C10 175.0(5)
C9 C4 C5 C10 -0.3(8)
Os1 C4 C5 C10 -123.0(5)
C3 C4 C5 Os1 -62.0(3)
C9 C4 C5 Os1 122.7(5)
C4 Os1 C5 C1 -118.2(4)
C3 Os1 C5 C1 -81.4(4)
C2 Os1 C5 C1 -37.9(3)
Ru1 Os1 C5 C1 120.4(3)
C3 Os1 C5 C4 36.8(3)
C2 Os1 C5 C4 80.3(4)
C1 Os1 C5 C4 118.2(4)
Ru1 Os1 C5 C4 -121.5(3)
C4 Os1 C5 C10 121.4(7)
C3 Os1 C5 C10 158.2(7)
C2 Os1 C5 C10 -158.3(7)
C1 Os1 C5 C10 -120.4(7)
Ru1 Os1 C5 C10 -0.1(8)
C5 C4 C9 C21A 67.4(13)
C3 C4 C9 C21A -107.2(13)
Os1 C4 C9 C21A 159.8(11)
C15 Ru1 C11 C12 118.5(5)
C13 Ru1 C11 C12 38.6(3)
C14 Ru1 C11 C12 80.6(3)
Os1 Ru1 C11 C12 -118.9(3)
C12 Ru1 C11 C15 -118.5(5)
C13 Ru1 C11 C15 -79.9(4)
C14 Ru1 C11 C15 -37.9(3)
Os1 Ru1 C11 C15 122.6(3)
C12 Ru1 C11 C16 120.1(8)
C15 Ru1 C11 C16 -121.4(8)
C13 Ru1 C11 C16 158.7(8)
C14 Ru1 C11 C16 -159.3(8)
Os1 Ru1 C11 C16 1.2(9)
C15 C11 C12 C13 0.2(5)
C16 C11 C12 C13 175.7(5)
Ru1 C11 C12 C13 -62.4(3)
C15 C11 C12 C17 -175.4(5)
C16 C11 C12 C17 0.1(9)
Ru1 C11 C12 C17 122.0(6)
C15 C11 C12 Ru1 62.6(3)
C16 C11 C12 Ru1 -121.9(5)
C15 Ru1 C12 C11 -37.0(3)
C13 Ru1 C12 C11 -116.7(5)
C14 Ru1 C12 C11 -79.5(3)
Os1 Ru1 C12 C11 119.6(3)
C11 Ru1 C12 C13 116.7(5)
C15 Ru1 C12 C13 79.7(3)
C14 Ru1 C12 C13 37.1(3)
Os1 Ru1 C12 C13 -123.7(3)
C11 Ru1 C12 C17 -124.7(8)
C15 Ru1 C12 C17 -161.7(8)
C13 Ru1 C12 C17 118.6(9)
C14 Ru1 C12 C17 155.7(8)
Os1 Ru1 C12 C17 -5.2(9)
C11 C12 C13 C14 -0.5(5)
C17 C12 C13 C14 175.4(5)
Ru1 C12 C13 C14 -62.5(3)
C11 C12 C13 C18 -176.8(5)
C17 C12 C13 C18 -0.9(8)
Ru1 C12 C13 C18 121.2(5)
C11 C12 C13 Ru1 61.9(3)
C17 C12 C13 Ru1 -122.1(5)
C11 Ru1 C13 C14 79.5(3)
C12 Ru1 C13 C14 117.0(5)
C15 Ru1 C13 C14 37.1(3)
Os1 Ru1 C13 C14 -124.1(3)
C11 Ru1 C13 C12 -37.5(3)
C15 Ru1 C13 C12 -79.9(4)
C14 Ru1 C13 C12 -117.0(5)
Os1 Ru1 C13 C12 118.9(3)
C11 Ru1 C13 C18 -158.4(8)
C12 Ru1 C13 C18 -120.9(8)
C15 Ru1 C13 C18 159.2(8)
C14 Ru1 C13 C18 122.1(8)
Os1 Ru1 C13 C18 -2.0(9)
C12 C13 C14 C15 0.6(5)
C18 C13 C14 C15 176.9(5)
Ru1 C13 C14 C15 -60.7(3)
C12 C13 C14 C19 -174.4(5)
C18 C13 C14 C19 1.9(9)
Ru1 C13 C14 C19 124.3(5)
C12 C13 C14 Ru1 61.3(3)
C18 C13 C14 Ru1 -122.4(6)
C11 Ru1 C14 C13 -80.9(4)
C12 Ru1 C14 C13 -38.6(3)
C15 Ru1 C14 C13 -118.6(5)
Os1 Ru1 C14 C13 120.4(3)
C11 Ru1 C14 C15 37.7(3)
C12 Ru1 C14 C15 80.1(4)
C13 Ru1 C14 C15 118.6(5)
Os1 Ru1 C14 C15 -121.0(3)
C11 Ru1 C14 C19 157.4(7)
C12 Ru1 C14 C19 -160.3(7)
C15 Ru1 C14 C19 119.6(8)
C13 Ru1 C14 C19 -121.8(8)
Os1 Ru1 C14 C19 -1.3(8)
C12 C11 C15 C14 0.2(5)
C16 C11 C15 C14 -175.3(5)
Ru1 C11 C15 C14 62.6(3)
C12 C11 C15 C20 175.9(5)
C16 C11 C15 C20 0.4(9)
Ru1 C11 C15 C20 -121.7(5)
C12 C11 C15 Ru1 -62.4(3)
C16 C11 C15 Ru1 122.1(5)
C13 C14 C15 C11 -0.5(5)
C19 C14 C15 C11 174.6(5)
Ru1 C14 C15 C11 -61.6(3)
C13 C14 C15 C20 -176.1(5)
C19 C14 C15 C20 -1.0(9)
Ru1 C14 C15 C20 122.8(6)
C13 C14 C15 Ru1 61.1(3)
C19 C14 C15 Ru1 -123.8(5)
C12 Ru1 C15 C11 36.9(3)
C13 Ru1 C15 C11 80.4(4)
C14 Ru1 C15 C11 116.9(5)
Os1 Ru1 C15 C11 -118.4(3)
C11 Ru1 C15 C14 -116.9(5)
C12 Ru1 C15 C14 -80.0(4)
C13 Ru1 C15 C14 -36.5(3)
Os1 Ru1 C15 C14 124.7(3)
C11 Ru1 C15 C20 120.4(7)
C12 Ru1 C15 C20 157.2(7)
C13 Ru1 C15 C20 -159.2(7)
C14 Ru1 C15 C20 -122.7(7)
Os1 Ru1 C15 C20 2.0(8)
C12 C11 C16 C21 -78.2(12)
C15 C11 C16 C21 96.6(12)
Ru1 C11 C16 C21 -170.3(10)
